data_4087152
loop_
_publ_author_name
'Barrett, Brittany J.'
'Iluc, Vlad M.'

_publ_section_title
;
 An Adaptable Chelating Diphosphine Ligand for the Stabilization of
 Palladium and Platinum Carbenes
;
_journal_issue 3
_journal_name_full Organometallics
_journal_page_first 730
_journal_paper_doi 10.1021/acs.organomet.6b00924
_journal_volume 36
_journal_year 2017
_chemical_formula_sum 'C42 H52 P2 Pt Si'
_chemical_formula_weight 841.95
_chemical_name_systematic
;
 ?
;
_space_group_crystal_system orthorhombic
_space_group_IT_number 61
_space_group_name_Hall '-P 2ac 2ab'
_space_group_name_H-M_alt 'P b c a'
_symmetry_space_group_name_Hall '-P 2ac 2ab'
_symmetry_space_group_name_H-M 'P b c a'
_atom_sites_solution_hydrogens mixed
_audit_creation_method SHELXL-2013
_cell_angle_alpha 90
_cell_angle_beta 90
_cell_angle_gamma 90
_cell_formula_units_Z 8
_cell_length_a 17.0851(7)
_cell_length_b 18.5952(8)
_cell_length_c 23.7353(11)
_cell_measurement_reflns_used 7500
_cell_measurement_temperature 120(2)
_cell_measurement_theta_max 20.03
_cell_measurement_theta_min 2.35
_cell_volume 7540.7(6)
_computing_structure_refinement 'SHELXL-2013 (Sheldrick, 2013)'
_diffrn_ambient_temperature 120(2)
_diffrn_measured_fraction_theta_full 1.000
_diffrn_measured_fraction_theta_max 1.000
_diffrn_measurement_device_type 'Bruker APEX-II'
_diffrn_radiation_type MoK\a
_diffrn_radiation_wavelength 0.71073
_diffrn_reflns_av_R_equivalents 0.1308
_diffrn_reflns_av_unetI/netI 0.0518
_diffrn_reflns_Laue_measured_fraction_full 1.000
_diffrn_reflns_Laue_measured_fraction_max 1.000
_diffrn_reflns_limit_h_max 20
_diffrn_reflns_limit_h_min -20
_diffrn_reflns_limit_k_max 19
_diffrn_reflns_limit_k_min -22
_diffrn_reflns_limit_l_max 28
_diffrn_reflns_limit_l_min -28
_diffrn_reflns_number 116275
_diffrn_reflns_point_group_measured_fraction_full 1.000
_diffrn_reflns_point_group_measured_fraction_max 1.000
_diffrn_reflns_theta_full 25.000
_diffrn_reflns_theta_max 24.999
_diffrn_reflns_theta_min 1.716
_exptl_absorpt_coefficient_mu 3.867
_exptl_absorpt_correction_T_max 0.7454
_exptl_absorpt_correction_T_min 0.6679
_exptl_absorpt_correction_type multi-scan
_exptl_absorpt_process_details 'Bruker AXS area detector scaling and absorption correction'
_exptl_crystal_density_diffrn 1.483
_exptl_crystal_description block
_exptl_crystal_F_000 3408
_exptl_crystal_size_max 0.140
_exptl_crystal_size_mid 0.100
_exptl_crystal_size_min 0.100
_refine_diff_density_max 0.938
_refine_diff_density_min -0.948
_refine_diff_density_rms 0.121
_refine_ls_extinction_method none
_refine_ls_goodness_of_fit_ref 1.017
_refine_ls_hydrogen_treatment mixed
_refine_ls_matrix_type full
_refine_ls_number_parameters 441
_refine_ls_number_reflns 6635
_refine_ls_number_restraints 0
_refine_ls_restrained_S_all 1.017
_refine_ls_R_factor_all 0.0729
_refine_ls_R_factor_gt 0.0348
_refine_ls_shift/su_max 0.001
_refine_ls_shift/su_mean 0.000
_refine_ls_structure_factor_coef Fsqd
_refine_ls_weighting_details 'w=1/[\s^2^(Fo^2^)+(0.0238P)^2^+9.7871P] where P=(Fo^2^+2Fc^2^)/3'
_refine_ls_weighting_scheme calc
_refine_ls_wR_factor_gt 0.0606
_refine_ls_wR_factor_ref 0.0672
_reflns_Friedel_coverage 0.000
_reflns_number_gt 4506
_reflns_number_total 6635
_reflns_threshold_expression 'I > 2\s(I)'
_cod_data_source_file om6b00924_si_002.cif
_cod_data_source_block bb85a
_cod_database_code 4087152
_shelx_space_group_comment
;
The symmetry employed for this shelxl refinement is uniquely defined
by the following loop, which should always be used as a source of
symmetry information in preference to the above space-group names.
They are only intended as comments.
;
_shelx_estimated_absorpt_t_min 0.614
_shelx_estimated_absorpt_t_max 0.698
_shelxl_version_number 2013-4

loop_
_space_group_symop_operation_xyz
'x, y, z'
'-x+1/2, -y, z+1/2'
'-x, y+1/2, -z+1/2'
'x+1/2, -y+1/2, -z'
'-x, -y, -z'
'x-1/2, y, -z-1/2'
'x, -y-1/2, z-1/2'
'-x-1/2, y-1/2, z'

loop_
_atom_site_label
_atom_site_type_symbol
_atom_site_fract_x
_atom_site_fract_y
_atom_site_fract_z
_atom_site_U_iso_or_equiv
_atom_site_adp_type
_atom_site_occupancy
_atom_site_site_symmetry_order
_atom_site_calc_flag
_atom_site_refinement_flags_posn
_atom_site_refinement_flags_adp
_atom_site_refinement_flags_occupancy
_atom_site_disorder_assembly
_atom_site_disorder_group
Pt Pt 0.40073(2) 0.26875(2) 0.41799(2) 0.01973(6) Uani 1 1 d . . . . .
P1 P 0.51032(8) 0.31602(8) 0.37682(7) 0.0319(4) Uani 1 1 d . . . . .
C1 C 0.3708(3) 0.4345(3) 0.3600(2) 0.0206(12) Uani 1 1 d . . . . .
H2 H 0.520(3) 0.279(3) 0.526(2) 0.044(16) Uiso 1 1 d . . . A 1
H1 H 0.331(3) 0.246(3) 0.465(3) 0.06(2) Uiso 1 1 d . . . B 1
Si Si 0.44203(10) 0.26159(10) 0.51138(7) 0.0247(6) Uani 0.886(4) 1 d . . P C 1
C51 C 0.4365(4) 0.1661(3) 0.5384(2) 0.0383(16) Uani 1 1 d . . . C 1
C52 C 0.5019(4) 0.1346(4) 0.5617(4) 0.080(3) Uani 1 1 d . . . C 1
H52 H 0.5481 0.1624 0.5663 0.096 Uiso 1 1 calc R U . C 1
C53 C 0.5018(5) 0.0646(5) 0.5784(5) 0.115(4) Uani 1 1 d . . . C 1
H53 H 0.5478 0.0447 0.5945 0.138 Uiso 1 1 calc R U . C 1
C54 C 0.4380(5) 0.0230(4) 0.5726(3) 0.070(2) Uani 1 1 d . . . C 1
H54 H 0.4390 -0.0258 0.5843 0.084 Uiso 1 1 calc R U . C 1
C55 C 0.3733(4) 0.0513(4) 0.5502(3) 0.0497(19) Uani 1 1 d . . . C 1
H55 H 0.3280 0.0223 0.5458 0.060 Uiso 1 1 calc R U . C 1
C56 C 0.3719(4) 0.1218(4) 0.5335(2) 0.0434(17) Uani 1 1 d . . . C 1
H56 H 0.3249 0.1409 0.5181 0.052 Uiso 1 1 calc R U . C 1
C61 C 0.3870(4) 0.3240(3) 0.5602(2) 0.0356(15) Uani 1 1 d . . . C 1
C62 C 0.3123(4) 0.3462(3) 0.5524(3) 0.0488(18) Uani 1 1 d . . . C 1
H62 H 0.2839 0.3273 0.5213 0.059 Uiso 1 1 calc R U . C 1
C63 C 0.2755(5) 0.3943(4) 0.5869(4) 0.069(2) Uani 1 1 d . . . C 1
H63 H 0.2235 0.4093 0.5787 0.082 Uiso 1 1 calc R U . C 1
C64 C 0.3115(6) 0.4202(4) 0.6315(4) 0.073(3) Uani 1 1 d . . . C 1
H64 H 0.2841 0.4511 0.6566 0.088 Uiso 1 1 calc R U . C 1
C65 C 0.3875(6) 0.4032(5) 0.6424(3) 0.083(3) Uani 1 1 d . . . C 1
H65 H 0.4143 0.4242 0.6733 0.099 Uiso 1 1 calc R U . C 1
C66 C 0.4251(4) 0.3540(4) 0.6067(3) 0.061(2) Uani 1 1 d . . . C 1
H66 H 0.4777 0.3407 0.6144 0.074 Uiso 1 1 calc R U . C 1
Si1 Si 0.3523(8) 0.2480(8) 0.5010(6) 0.023(4) Uani 0.114(4) 1 d . . P C 2
C4 C 0.2342(3) 0.4442(3) 0.4238(2) 0.0291(13) Uani 1 1 d . . . . .
H4 H 0.1875 0.4475 0.4453 0.035 Uiso 1 1 calc R U . . .
C5 C 0.3019(3) 0.4763(3) 0.4428(2) 0.0308(14) Uani 1 1 d . . . . .
H5 H 0.3026 0.5007 0.4779 0.037 Uiso 1 1 calc R U . . .
C3 C 0.2343(3) 0.4071(3) 0.3731(2) 0.0261(13) Uani 1 1 d . . . . .
H3 H 0.1871 0.3859 0.3599 0.031 Uiso 1 1 calc R U . . .
P2 P 0.31188(8) 0.23304(7) 0.34876(5) 0.0199(3) Uani 1 1 d . . . . .
C2 C 0.3019(3) 0.4004(2) 0.3416(2) 0.0195(12) Uani 1 1 d . . . . .
C6 C 0.3683(3) 0.4728(3) 0.4103(2) 0.0284(13) Uani 1 1 d . . . . .
H6 H 0.4140 0.4973 0.4226 0.034 Uiso 1 1 calc R U . . .
C11 C 0.4411(3) 0.4378(3) 0.3232(2) 0.0221(12) Uani 1 1 d . . . . .
C12 C 0.5025(3) 0.3879(3) 0.3235(2) 0.0257(13) Uani 1 1 d . . . . .
C13 C 0.5628(3) 0.3969(3) 0.2844(2) 0.0327(14) Uani 1 1 d . . . . .
H13 H 0.6053 0.3640 0.2845 0.039 Uiso 1 1 calc R U . . .
C14 C 0.5626(4) 0.4515(3) 0.2461(3) 0.0397(15) Uani 1 1 d . . . . .
H14 H 0.6036 0.4551 0.2193 0.048 Uiso 1 1 calc R U . . .
C15 C 0.5039(4) 0.5008(3) 0.2462(3) 0.0383(15) Uani 1 1 d . . . . .
H15 H 0.5040 0.5394 0.2200 0.046 Uiso 1 1 calc R U . . .
C16 C 0.4443(3) 0.4941(3) 0.2848(2) 0.0322(14) Uani 1 1 d . . . . .
H16 H 0.4039 0.5292 0.2852 0.039 Uiso 1 1 calc R U . . .
C21 C 0.3018(3) 0.3611(3) 0.2870(2) 0.0215(12) Uani 1 1 d . . . . .
C22 C 0.3064(3) 0.2861(3) 0.2841(2) 0.0228(12) Uani 1 1 d . . . . .
C23 C 0.3130(3) 0.2543(3) 0.2308(2) 0.0337(15) Uani 1 1 d . . . . .
H23 H 0.3169 0.2034 0.2279 0.040 Uiso 1 1 calc R U . . .
C24 C 0.3139(4) 0.2953(3) 0.1826(2) 0.0415(16) Uani 1 1 d . . . . .
H24 H 0.3187 0.2725 0.1469 0.050 Uiso 1 1 calc R U . . .
C25 C 0.3080(4) 0.3690(3) 0.1855(2) 0.0371(15) Uani 1 1 d . . . . .
H25 H 0.3088 0.3974 0.1522 0.045 Uiso 1 1 calc R U . . .
C26 C 0.3009(3) 0.4010(3) 0.2379(2) 0.0287(13) Uani 1 1 d . . . . .
H26 H 0.2953 0.4517 0.2402 0.034 Uiso 1 1 calc R U . . .
C31 C 0.5702(4) 0.2476(3) 0.3429(3) 0.057(2) Uani 1 1 d . . . . .
H31 H 0.6200 0.2705 0.3299 0.069 Uiso 1 1 calc R U . . .
C32 C 0.5799(3) 0.3568(4) 0.4290(3) 0.0464(18) Uani 1 1 d . . . . .
H32 H 0.5893 0.3186 0.4579 0.056 Uiso 1 1 calc R U . . .
C33 C 0.5299(4) 0.2169(3) 0.2933(3) 0.077(3) Uani 1 1 d . . . . .
H33A H 0.5158 0.2557 0.2672 0.116 Uiso 1 1 calc R U . . .
H33B H 0.4824 0.1919 0.3055 0.116 Uiso 1 1 calc R U . . .
H33C H 0.5647 0.1829 0.2742 0.116 Uiso 1 1 calc R U . . .
C34 C 0.5908(4) 0.1888(4) 0.3872(3) 0.078(3) Uani 1 1 d . . . . .
H34A H 0.6161 0.1480 0.3683 0.118 Uiso 1 1 calc R U . . .
H34B H 0.5429 0.1724 0.4058 0.118 Uiso 1 1 calc R U . . .
H34C H 0.6266 0.2089 0.4153 0.118 Uiso 1 1 calc R U . . .
C35 C 0.5442(4) 0.4186(4) 0.4605(3) 0.0536(19) Uani 1 1 d . . . . .
H35A H 0.5416 0.4608 0.4358 0.080 Uiso 1 1 calc R U . . .
H35B H 0.5765 0.4299 0.4935 0.080 Uiso 1 1 calc R U . . .
H35C H 0.4913 0.4056 0.4728 0.080 Uiso 1 1 calc R U . . .
C36 C 0.6594(4) 0.3769(4) 0.4071(3) 0.064(2) Uani 1 1 d . . . . .
H36A H 0.6852 0.3341 0.3917 0.095 Uiso 1 1 calc R U . . .
H36B H 0.6911 0.3965 0.4379 0.095 Uiso 1 1 calc R U . . .
H36C H 0.6539 0.4132 0.3774 0.095 Uiso 1 1 calc R U . . .
C41 C 0.3326(3) 0.1402(3) 0.3240(2) 0.0260(13) Uani 1 1 d . . . . .
H41 H 0.3749 0.1447 0.2950 0.031 Uiso 1 1 calc R U . . .
C42 C 0.2098(3) 0.2346(3) 0.3763(2) 0.0238(11) Uani 1 1 d . . . . .
H42 H 0.2054 0.2801 0.3985 0.029 Uiso 1 1 calc R U . . .
C43 C 0.2657(3) 0.0980(3) 0.2954(2) 0.0345(15) Uani 1 1 d . . . . .
H43A H 0.2401 0.1287 0.2673 0.052 Uiso 1 1 calc R U . . .
H43B H 0.2274 0.0833 0.3238 0.052 Uiso 1 1 calc R U . . .
H43C H 0.2871 0.0553 0.2768 0.052 Uiso 1 1 calc R U . . .
C44 C 0.3675(3) 0.0951(3) 0.3721(2) 0.0287(14) Uani 1 1 d . . . . .
H44A H 0.3845 0.0484 0.3574 0.043 Uiso 1 1 calc R U . . .
H44B H 0.3278 0.0877 0.4013 0.043 Uiso 1 1 calc R U . . .
H44C H 0.4125 0.1204 0.3883 0.043 Uiso 1 1 calc R U . . .
C45 C 0.1925(3) 0.1737(3) 0.4179(2) 0.0313(13) Uani 1 1 d . . . . .
H45A H 0.1877 0.1282 0.3974 0.047 Uiso 1 1 calc R U . . .
H45B H 0.1434 0.1839 0.4378 0.047 Uiso 1 1 calc R U . . .
H45C H 0.2353 0.1702 0.4453 0.047 Uiso 1 1 calc R U . . .
C46 C 0.1451(3) 0.2382(3) 0.3324(2) 0.0353(14) Uani 1 1 d . . . . .
H46A H 0.1572 0.2760 0.3050 0.053 Uiso 1 1 calc R U . . .
H46B H 0.0953 0.2492 0.3509 0.053 Uiso 1 1 calc R U . . .
H46C H 0.1411 0.1919 0.3130 0.053 Uiso 1 1 calc R U . . .

loop_
_atom_site_aniso_label
_atom_site_aniso_U_11
_atom_site_aniso_U_22
_atom_site_aniso_U_33
_atom_site_aniso_U_23
_atom_site_aniso_U_13
_atom_site_aniso_U_12
Pt 0.01975(10) 0.02029(10) 0.01917(10) -0.00064(10) -0.00228(10) 0.00017(10)
P1 0.0208(8) 0.0252(8) 0.0498(10) 0.0067(7) 0.0037(7) -0.0005(7)
C1 0.024(3) 0.015(3) 0.022(3) -0.001(2) 0.002(2) 0.001(2)
Si 0.0224(10) 0.0286(11) 0.0231(10) 0.0003(8) -0.0040(7) -0.0012(8)
C51 0.062(5) 0.026(3) 0.027(3) -0.001(3) 0.009(3) 0.006(3)
C52 0.047(5) 0.064(6) 0.129(8) 0.025(5) -0.027(5) -0.015(4)
C53 0.057(6) 0.087(7) 0.200(11) 0.078(8) -0.026(7) 0.015(5)
C54 0.079(6) 0.035(4) 0.096(7) 0.022(4) 0.011(5) 0.011(4)
C55 0.074(5) 0.042(4) 0.033(4) 0.003(3) -0.002(4) -0.024(4)
C56 0.039(4) 0.057(5) 0.034(4) 0.016(3) -0.006(3) 0.006(3)
C61 0.060(5) 0.028(3) 0.019(3) 0.009(2) 0.014(3) -0.003(3)
C62 0.062(5) 0.036(4) 0.049(4) 0.007(3) 0.001(4) 0.002(4)
C63 0.091(6) 0.054(5) 0.061(5) 0.022(5) 0.035(5) 0.022(4)
C64 0.130(9) 0.036(4) 0.055(6) -0.002(4) 0.059(6) 0.002(5)
C65 0.117(8) 0.081(6) 0.050(5) -0.039(4) 0.020(6) -0.031(6)
C66 0.049(5) 0.080(6) 0.055(5) -0.008(4) -0.003(4) -0.010(4)
Si1 0.015(7) 0.037(9) 0.017(7) 0.008(5) -0.008(5) -0.004(5)
C4 0.033(3) 0.023(3) 0.032(3) -0.001(3) 0.016(3) 0.001(2)
C5 0.039(4) 0.028(3) 0.025(3) -0.006(3) 0.011(3) 0.000(3)
C3 0.030(3) 0.020(3) 0.028(3) 0.001(2) 0.002(3) -0.001(2)
P2 0.0247(7) 0.0179(7) 0.0172(6) -0.0007(6) -0.0011(5) 0.0012(7)
C2 0.028(3) 0.011(3) 0.019(3) 0.002(2) 0.001(2) 0.005(2)
C6 0.034(3) 0.021(3) 0.030(3) -0.003(3) -0.003(3) -0.002(2)
C11 0.027(3) 0.022(3) 0.017(3) -0.007(2) 0.001(2) -0.005(2)
C12 0.031(3) 0.021(3) 0.026(3) -0.002(2) 0.005(3) -0.010(3)
C13 0.032(3) 0.029(3) 0.038(4) -0.008(3) 0.013(3) -0.001(3)
C14 0.044(4) 0.041(4) 0.034(4) -0.004(3) 0.020(3) -0.009(3)
C15 0.050(4) 0.032(4) 0.033(3) 0.011(3) 0.009(3) -0.005(3)
C16 0.035(4) 0.029(3) 0.033(3) 0.003(3) 0.006(3) 0.002(3)
C21 0.023(3) 0.023(3) 0.018(3) 0.001(2) -0.002(2) 0.001(2)
C22 0.025(3) 0.023(3) 0.021(3) 0.001(2) -0.003(2) 0.001(2)
C23 0.049(4) 0.028(4) 0.023(3) -0.008(2) -0.009(3) -0.004(3)
C24 0.068(5) 0.041(4) 0.016(3) -0.007(3) -0.008(3) 0.006(3)
C25 0.053(4) 0.041(4) 0.018(3) 0.009(3) -0.006(3) 0.000(3)
C26 0.041(4) 0.022(3) 0.023(3) 0.003(2) 0.000(3) 0.005(3)
C31 0.037(4) 0.031(4) 0.104(6) -0.005(4) 0.027(4) 0.002(3)
C32 0.020(3) 0.058(4) 0.061(5) 0.015(4) -0.008(3) -0.007(3)
C33 0.075(6) 0.042(5) 0.115(7) -0.043(4) 0.071(5) -0.017(4)
C34 0.056(5) 0.049(5) 0.130(7) 0.030(5) 0.039(5) 0.026(4)
C35 0.056(5) 0.049(5) 0.056(5) -0.001(4) -0.020(4) -0.007(4)
C36 0.045(4) 0.067(5) 0.079(6) 0.009(4) 0.001(4) -0.013(4)
C41 0.030(3) 0.019(3) 0.029(3) -0.006(2) 0.005(3) 0.004(2)
C42 0.024(3) 0.020(3) 0.027(3) -0.003(3) -0.001(2) 0.001(3)
C43 0.044(4) 0.022(3) 0.037(4) -0.007(3) -0.003(3) -0.003(3)
C44 0.035(3) 0.018(3) 0.032(3) -0.005(3) 0.006(3) 0.004(2)
C45 0.023(3) 0.042(3) 0.029(3) 0.000(3) 0.004(3) -0.003(2)
C46 0.026(3) 0.042(4) 0.037(3) -0.004(3) -0.011(3) -0.003(3)

loop_
_atom_type_symbol
_atom_type_description
_atom_type_scat_dispersion_real
_atom_type_scat_dispersion_imag
_atom_type_scat_source
C C 0.0033 0.0016 'International Tables Vol C Tables 4.2.6.8 and 6.1.1.4'
H H 0.0000 0.0000 'International Tables Vol C Tables 4.2.6.8 and 6.1.1.4'
Si Si 0.0817 0.0704 'International Tables Vol C Tables 4.2.6.8 and 6.1.1.4'
P P 0.1023 0.0942 'International Tables Vol C Tables 4.2.6.8 and 6.1.1.4'
Pt Pt -1.7033 8.3905 'International Tables Vol C Tables 4.2.6.8 and 6.1.1.4'

loop_
_geom_angle_atom_site_label_1
_geom_angle_atom_site_label_2
_geom_angle_atom_site_label_3
_geom_angle
Si1 Pt P1 140.2(4)
P1 Pt Si 100.40(6)
Si1 Pt P2 109.9(4)
P1 Pt P2 109.93(5)
Si Pt P2 148.28(5)
P1 Pt H1 163(2)
Si Pt H1 64(2)
P2 Pt H1 86(2)
C31 P1 C12 104.1(3)
C31 P1 C32 102.6(3)
C12 P1 C32 101.8(3)
C31 P1 Pt 112.4(2)
C12 P1 Pt 120.81(18)
C32 P1 Pt 113.1(2)
C6 C1 C2 118.1(5)
C6 C1 C11 120.5(5)
C2 C1 C11 120.9(4)
C61 Si C51 110.2(2)
C61 Si Pt 113.4(2)
C51 Si Pt 111.2(2)
C61 Si H2 100(2)
C51 Si H2 100(2)
Pt Si H2 120(2)
C52 C51 C56 115.4(6)
C52 C51 Si 119.7(5)
C56 C51 Si 124.8(5)
C53 C52 C51 121.5(7)
C53 C52 H52 119.3
C51 C52 H52 119.3
C54 C53 C52 121.5(8)
C54 C53 H53 119.2
C52 C53 H53 119.2
C55 C54 C53 119.1(7)
C55 C54 H54 120.5
C53 C54 H54 120.5
C54 C55 C56 120.5(7)
C54 C55 H55 119.8
C56 C55 H55 119.8
C55 C56 C51 122.1(6)
C55 C56 H56 119.0
C51 C56 H56 119.0
C62 C61 C66 115.1(6)
C62 C61 Si 124.9(5)
C66 C61 Si 119.9(5)
C61 C62 C63 123.5(7)
C61 C62 H62 118.3
C63 C62 H62 118.3
C64 C63 C62 120.4(8)
C64 C63 H63 119.8
C62 C63 H63 119.8
C63 C64 C65 121.0(8)
C63 C64 H64 119.5
C65 C64 H64 119.5
C64 C65 C66 118.3(8)
C64 C65 H65 120.8
C66 C65 H65 120.8
C61 C66 C65 121.6(7)
C61 C66 H66 119.2
C65 C66 H66 119.2
C5 C4 C3 120.0(5)
C5 C4 H4 120.0
C3 C4 H4 120.0
C6 C5 C4 119.2(5)
C6 C5 H5 120.4
C4 C5 H5 120.4
C2 C3 C4 120.9(5)
C2 C3 H3 119.5
C4 C3 H3 119.5
C22 P2 C41 104.2(2)
C22 P2 C42 103.8(2)
C41 P2 C42 107.7(2)
C22 P2 Pt 118.11(17)
C41 P2 Pt 111.29(17)
C42 P2 Pt 110.95(16)
C3 C2 C1 119.5(5)
C3 C2 C21 120.9(5)
C1 C2 C21 119.5(5)
C5 C6 C1 122.1(5)
C5 C6 H6 118.9
C1 C6 H6 118.9
C16 C11 C12 118.2(5)
C16 C11 C1 116.7(5)
C12 C11 C1 125.1(5)
C13 C12 C11 118.0(5)
C13 C12 P1 119.3(4)
C11 C12 P1 122.5(4)
C14 C13 C12 122.1(6)
C14 C13 H13 119.0
C12 C13 H13 119.0
C15 C14 C13 120.2(6)
C15 C14 H14 119.9
C13 C14 H14 119.9
C14 C15 C16 119.1(5)
C14 C15 H15 120.5
C16 C15 H15 120.5
C15 C16 C11 122.3(5)
C15 C16 H16 118.8
C11 C16 H16 118.8
C26 C21 C22 119.6(5)
C26 C21 C2 118.1(4)
C22 C21 C2 122.2(4)
C21 C22 C23 118.1(5)
C21 C22 P2 120.0(4)
C23 C22 P2 121.7(4)
C24 C23 C22 121.1(5)
C24 C23 H23 119.4
C22 C23 H23 119.4
C25 C24 C23 120.6(5)
C25 C24 H24 119.7
C23 C24 H24 119.7
C24 C25 C26 118.7(5)
C24 C25 H25 120.7
C26 C25 H25 120.7
C21 C26 C25 121.8(5)
C21 C26 H26 119.1
C25 C26 H26 119.1
C33 C31 C34 111.9(6)
C33 C31 P1 111.1(5)
C34 C31 P1 108.6(5)
C33 C31 H31 108.4
C34 C31 H31 108.4
P1 C31 H31 108.4
C35 C32 C36 110.4(6)
C35 C32 P1 112.4(4)
C36 C32 P1 116.5(5)
C35 C32 H32 105.5
C36 C32 H32 105.5
P1 C32 H32 105.5
C31 C33 H33A 109.5
C31 C33 H33B 109.5
H33A C33 H33B 109.5
C31 C33 H33C 109.5
H33A C33 H33C 109.5
H33B C33 H33C 109.5
C31 C34 H34A 109.5
C31 C34 H34B 109.5
H34A C34 H34B 109.5
C31 C34 H34C 109.5
H34A C34 H34C 109.5
H34B C34 H34C 109.5
C32 C35 H35A 109.5
C32 C35 H35B 109.5
H35A C35 H35B 109.5
C32 C35 H35C 109.5
H35A C35 H35C 109.5
H35B C35 H35C 109.5
C32 C36 H36A 109.5
C32 C36 H36B 109.5
H36A C36 H36B 109.5
C32 C36 H36C 109.5
H36A C36 H36C 109.5
H36B C36 H36C 109.5
C44 C41 C43 109.7(4)
C44 C41 P2 110.2(3)
C43 C41 P2 118.0(4)
C44 C41 H41 106.0
C43 C41 H41 106.0
P2 C41 H41 106.0
C46 C42 C45 109.5(4)
C46 C42 P2 116.2(4)
C45 C42 P2 113.3(3)
C46 C42 H42 105.6
C45 C42 H42 105.6
P2 C42 H42 105.6
C41 C43 H43A 109.5
C41 C43 H43B 109.5
H43A C43 H43B 109.5
C41 C43 H43C 109.5
H43A C43 H43C 109.5
H43B C43 H43C 109.5
C41 C44 H44A 109.5
C41 C44 H44B 109.5
H44A C44 H44B 109.5
C41 C44 H44C 109.5
H44A C44 H44C 109.5
H44B C44 H44C 109.5
C42 C45 H45A 109.5
C42 C45 H45B 109.5
H45A C45 H45B 109.5
C42 C45 H45C 109.5
H45A C45 H45C 109.5
H45B C45 H45C 109.5
C42 C46 H46A 109.5
C42 C46 H46B 109.5
H46A C46 H46B 109.5
C42 C46 H46C 109.5
H46A C46 H46C 109.5
H46B C46 H46C 109.5

loop_
_geom_bond_atom_site_label_1
_geom_bond_atom_site_label_2
_geom_bond_distance
Pt Si1 2.172(14)
Pt P1 2.2877(14)
Pt Si 2.3302(16)
Pt P2 2.3335(13)
Pt H1 1.69(6)
P1 C31 1.821(6)
P1 C12 1.845(5)
P1 C32 1.876(6)
C1 C6 1.391(7)
C1 C2 1.405(7)
C1 C11 1.486(7)
Si C61 1.889(6)
Si C51 1.890(6)
Si H2 1.41(5)
C51 C52 1.377(9)
C51 C56 1.383(8)
C52 C53 1.360(10)
C52 H52 0.9500
C53 C54 1.343(11)
C53 H53 0.9500
C54 C55 1.335(9)
C54 H54 0.9500
C55 C56 1.370(8)
C55 H55 0.9500
C56 H56 0.9500
C61 C62 1.355(8)
C61 C66 1.399(8)
C62 C63 1.367(9)
C62 H62 0.9500
C63 C64 1.317(11)
C63 H63 0.9500
C64 C65 1.359(11)
C64 H64 0.9500
C65 C66 1.403(10)
C65 H65 0.9500
C66 H66 0.9500
C4 C5 1.377(7)
C4 C3 1.386(7)
C4 H4 0.9500
C5 C6 1.373(7)
C5 H5 0.9500
C3 C2 1.382(7)
C3 H3 0.9500
P2 C22 1.828(5)
P2 C41 1.859(5)
P2 C42 1.862(5)
C2 C21 1.489(6)
C6 H6 0.9500
C11 C16 1.389(7)
C11 C12 1.401(7)
C12 C13 1.396(7)
C13 C14 1.363(8)
C13 H13 0.9500
C14 C15 1.358(8)
C14 H14 0.9500
C15 C16 1.376(7)
C15 H15 0.9500
C16 H16 0.9500
C21 C26 1.381(7)
C21 C22 1.397(6)
C22 C23 1.401(7)
C23 C24 1.376(7)
C23 H23 0.9500
C24 C25 1.376(7)
C24 H24 0.9500
C25 C26 1.384(7)
C25 H25 0.9500
C26 H26 0.9500
C31 C33 1.478(9)
C31 C34 1.557(9)
C31 H31 1.0000
C32 C35 1.502(9)
C32 C36 1.502(8)
C32 H32 1.0000
C33 H33A 0.9800
C33 H33B 0.9800
C33 H33C 0.9800
C34 H34A 0.9800
C34 H34B 0.9800
C34 H34C 0.9800
C35 H35A 0.9800
C35 H35B 0.9800
C35 H35C 0.9800
C36 H36A 0.9800
C36 H36B 0.9800
C36 H36C 0.9800
C41 C44 1.537(7)
C41 C43 1.544(7)
C41 H41 1.0000
C42 C46 1.520(6)
C42 C45 1.532(7)
C42 H42 1.0000
C43 H43A 0.9800
C43 H43B 0.9800
C43 H43C 0.9800
C44 H44A 0.9800
C44 H44B 0.9800
C44 H44C 0.9800
C45 H45A 0.9800
C45 H45B 0.9800
C45 H45C 0.9800
C46 H46A 0.9800
C46 H46B 0.9800
C46 H46C 0.9800
